data_4066905
loop_
_publ_author_name
'Semenov, Sergey N.'
'Blacque, Olivier'
'Fox, Thomas'
'Venkatesan, Koushik'
'Berke, Heinz'

_publ_section_title
;
 [W(CO)(dppe)2] Cumulenylidene and Acetylide Complexes Accessed via
 Stannylated Acetylenes and Butadiynes
;
_journal_issue 23
_journal_name_full Organometallics
_journal_page_first 6321
_journal_paper_doi 10.1021/om100702x
_journal_volume 29
_journal_year 2010
_chemical_formula_moiety '4(C63 H66 O P4 Si Sn W), 2.5(C6 H14), C6 H6'
_chemical_formula_sum 'C273 H305 O4 P16 Si4 Sn4 W4'
_chemical_formula_weight 5468.26
_chemical_name_systematic
;
[cis-(4-trimethylsilyl-4-trimethylstannylbutatrienylidene)
bis{1,2-bis(diphenylphosphino)ethane}carbonyltungsten]
;
_space_group_IT_number 2
_symmetry_cell_setting triclinic
_symmetry_space_group_name_Hall '-P 1'
_symmetry_space_group_name_H-M 'P -1'
_atom_sites_solution_hydrogens geom
_atom_sites_solution_primary direct
_atom_sites_solution_secondary difmap
_audit_creation_method SHELXL-97
_cell_angle_alpha 88.543(1)
_cell_angle_beta 89.504(1)
_cell_angle_gamma 85.639(1)
_cell_formula_units_Z 1
_cell_length_a 12.3443(2)
_cell_length_b 16.1288(3)
_cell_length_c 34.9284(7)
_cell_measurement_reflns_used 21862
_cell_measurement_temperature 183(2)
_cell_measurement_theta_max 29.33
_cell_measurement_theta_min 2.29
_cell_volume 6931.7(2)
_computing_cell_refinement ' CrysAlisPro Software, Oxford Diffraction Ltd., Version 1.171.32.15'
_computing_data_collection ' CrysAlisPro Software, Oxford Diffraction Ltd., Version 1.171.32.15'
_computing_data_reduction ' CrysAlisPro Software, Oxford Diffraction Ltd., Version 1.171.32.15'
_computing_molecular_graphics
; ORTEP-3 for Windows, Version 1.08.
  Farrugia, L. J. (1997). J. Appl. Cryst. 30, 565.
;
_computing_publication_material
; WinGX - An integrated system of Windows programs for the solution,
 refinment and analysis of single crystal X-ray diffraction data,
 Version 1.70.01.
 Farrugia, L. J. (1999). J. Appl. Cryst. 32, 837-838.
 SHELXL97. Program for crystal structure refinement.
 Sheldrick, G.M. (2008). Acta Cryst. A64, 112-122.
 PLATON for Windows, Version 1.12.
 Spek, A. L. (2003). J. Appl. Cryst. 36, 7-13. 
;
_computing_structure_refinement
; SHELXL97. Program for crystal structure refinement.
  Sheldrick, G.M. (2008). Acta Cryst. A64, 112-122.
;
_computing_structure_solution
; SHELXS97. Program for Crystal Structure solution.
  Sheldrick, G.M. (2008). Acta Cryst. A64, 112-122.  
;
_diffrn_ambient_temperature 183(2)
_diffrn_detector_area_resol_mean 10.4498
_diffrn_measured_fraction_theta_full 0.997
_diffrn_measured_fraction_theta_max 0.997
_diffrn_measurement_device_type
; Oxford Diffraction (2007). Oxford Diffraction Ltd., 
Xcalibur CCD system
;
_diffrn_measurement_method 'omega and phi scans'
_diffrn_radiation_monochromator graphite
_diffrn_radiation_source 'Enhance (Mo) X-ray Source'
_diffrn_radiation_type MoK\a
_diffrn_radiation_wavelength 0.71073
_diffrn_reflns_av_R_equivalents 0.0568
_diffrn_reflns_av_sigmaI/netI 0.1102
_diffrn_reflns_limit_h_max 15
_diffrn_reflns_limit_h_min -15
_diffrn_reflns_limit_k_max 20
_diffrn_reflns_limit_k_min -19
_diffrn_reflns_limit_l_max 43
_diffrn_reflns_limit_l_min -43
_diffrn_reflns_number 73666
_diffrn_reflns_theta_full 26.37
_diffrn_reflns_theta_max 26.37
_diffrn_reflns_theta_min 2.30
_diffrn_standards_decay_% 0
_diffrn_standards_interval_count 50
_diffrn_standards_interval_time 140
_diffrn_standards_number 2
_exptl_absorpt_coefficient_mu 2.165
_exptl_absorpt_correction_T_max 0.826
_exptl_absorpt_correction_T_min 0.687
_exptl_absorpt_correction_type analytical
_exptl_absorpt_process_details
;
R.C. Clark and J.S. Reid, Acta Cryst. 1995, A51, 887-897
implemented in the CrysAlis Software system, Oxford Diffraction Ltd.,
Version 1.171.32.
;
_exptl_crystal_colour brown
_exptl_crystal_density_diffrn 1.293
_exptl_crystal_density_method 'not measured'
_exptl_crystal_description prism
_exptl_crystal_F_000 2729
_exptl_crystal_size_max 0.25
_exptl_crystal_size_mid 0.13
_exptl_crystal_size_min 0.11
_refine_diff_density_max 1.772
_refine_diff_density_min -1.635
_refine_diff_density_rms 0.147
_refine_ls_extinction_method none
_refine_ls_goodness_of_fit_ref 0.999
_refine_ls_hydrogen_treatment constr
_refine_ls_matrix_type full
_refine_ls_number_parameters 1319
_refine_ls_number_reflns 28286
_refine_ls_number_restraints 27
_refine_ls_restrained_S_all 16.466
_refine_ls_R_factor_all 0.0972
_refine_ls_R_factor_gt 0.0518
_refine_ls_shift/su_max 0.000
_refine_ls_shift/su_mean 0.000
_refine_ls_structure_factor_coef Fsqd
_refine_ls_weighting_details 'w=1/[\s^2^(Fo^2^)+(0.0786P)^2^] where P=(Fo^2^+2Fc^2^)/3'
_refine_ls_weighting_scheme calc
_refine_ls_wR_factor_gt 0.1475
_refine_ls_wR_factor_ref 0.1573
_reflns_number_gt 16608
_reflns_number_total 28286
_reflns_threshold_expression >2sigma(I)
_cod_data_source_file om100702x_si_002.cif
_cod_data_source_block 3
_cod_database_code 4066905

loop_
_symmetry_equiv_pos_as_xyz
'x, y, z'
'-x, -y, -z'

loop_
_atom_site_label
_atom_site_type_symbol
_atom_site_fract_x
_atom_site_fract_y
_atom_site_fract_z
_atom_site_U_iso_or_equiv
_atom_site_adp_type
_atom_site_occupancy
_atom_site_symmetry_multiplicity
_atom_site_calc_flag
_atom_site_refinement_flags
_atom_site_disorder_assembly
_atom_site_disorder_group
C1 C 0.807(10) 0.340(7) 0.295(3) 0.04(3) Uani 1 1 d . . .
H1A H 0.8513 0.3495 0.2727 0.049 Uiso 1 1 calc R . .
H1B H 0.7716 0.2890 0.2915 0.049 Uiso 1 1 calc R . .
C2 C 0.721(9) 0.411(7) 0.299(4) 0.04(3) Uani 1 1 d . . .
H2A H 0.6667 0.3969 0.3175 0.045 Uiso 1 1 calc R . .
H2B H 0.6860 0.4228 0.2745 0.045 Uiso 1 1 calc R . .
C3 C 1.006(10) 0.256(7) 0.315(4) 0.04(3) Uani 1 1 d . . .
C4 C 1.079(11) 0.292(8) 0.290(4) 0.05(4) Uani 1 1 d . . .
H4 H 1.0747 0.3493 0.2870 0.064 Uiso 1 1 calc R . .
C5 C 1.159(12) 0.243(9) 0.270(4) 0.06(4) Uani 1 1 d . . .
H5 H 1.2047 0.2679 0.2530 0.075 Uiso 1 1 calc R . .
C6 C 1.170(13) 0.159(10) 0.277(5) 0.08(5) Uani 1 1 d . . .
H6 H 1.2241 0.1265 0.2642 0.093 Uiso 1 1 calc R . .
C7 C 1.098(16) 0.123(9) 0.302(6) 0.09(7) Uani 1 1 d . . .
H7 H 1.1044 0.0657 0.3061 0.114 Uiso 1 1 calc R . .
C8 C 1.016(13) 0.172(9) 0.320(5) 0.08(6) Uani 1 1 d . . .
H8 H 0.9679 0.1464 0.3363 0.095 Uiso 1 1 calc R . .
C9 C 0.831(10) 0.248(7) 0.368(4) 0.04(3) Uani 1 1 d . . .
C10 C 0.889(12) 0.215(7) 0.399(4) 0.05(3) Uani 1 1 d . . .
H10 H 0.9588 0.2313 0.4036 0.056 Uiso 1 1 calc R . .
C11 C 0.845(13) 0.159(8) 0.424(4) 0.06(4) Uani 1 1 d . . .
H11 H 0.8844 0.1374 0.4453 0.067 Uiso 1 1 calc R . .
C12 C 0.743(15) 0.136(9) 0.418(5) 0.07(5) Uani 1 1 d . . .
H12 H 0.7141 0.0970 0.4347 0.081 Uiso 1 1 calc R . .
C13 C 0.682(13) 0.168(9) 0.388(5) 0.06(4) Uani 1 1 d . . .
H13 H 0.6119 0.1533 0.3843 0.075 Uiso 1 1 calc R . .
C14 C 0.728(11) 0.225(8) 0.362(4) 0.05(4) Uani 1 1 d . . .
H14 H 0.6882 0.2464 0.3415 0.060 Uiso 1 1 calc R . .
C15 C 0.833(9) 0.552(8) 0.270(3) 0.04(3) Uani 1 1 d . . .
C16 C 0.824(9) 0.518(8) 0.234(4) 0.04(3) Uani 1 1 d . . .
H16 H 0.7918 0.4682 0.2316 0.051 Uiso 1 1 calc R . .
C17 C 0.862(11) 0.557(9) 0.201(4) 0.05(3) Uani 1 1 d . . .
H17 H 0.8552 0.5328 0.1772 0.060 Uiso 1 1 calc R . .
C18 C 0.909(10) 0.630(9) 0.204(4) 0.05(3) Uani 1 1 d . . .
H18 H 0.9342 0.6565 0.1816 0.057 Uiso 1 1 calc R . .
C19 C 0.920(10) 0.666(8) 0.239(4) 0.05(3) Uani 1 1 d . . .
H19 H 0.9518 0.7159 0.2409 0.058 Uiso 1 1 calc R . .
C20 C 0.883(10) 0.626(8) 0.272(4) 0.05(3) Uani 1 1 d . . .
H20 H 0.8914 0.6497 0.2956 0.054 Uiso 1 1 calc R . .
C21 C 0.669(9) 0.578(7) 0.324(3) 0.03(3) Uani 1 1 d . . .
C22 C 0.671(10) 0.629(7) 0.355(4) 0.04(3) Uani 1 1 d . . .
H22 H 0.7300 0.6230 0.3714 0.049 Uiso 1 1 calc R . .
C23 C 0.586(11) 0.689(8) 0.362(4) 0.05(3) Uani 1 1 d . . .
H23 H 0.5885 0.7235 0.3830 0.059 Uiso 1 1 calc R . .
C24 C 0.499(11) 0.697(9) 0.338(4) 0.06(4) Uani 1 1 d . . .
H24 H 0.4426 0.7380 0.3425 0.070 Uiso 1 1 calc R . .
C25 C 0.495(12) 0.645(11) 0.308(5) 0.08(6) Uani 1 1 d . . .
H25 H 0.4347 0.6486 0.2922 0.098 Uiso 1 1 calc R . .
C26 C 0.580(11) 0.586(10) 0.300(4) 0.06(4) Uani 1 1 d . . .
H26 H 0.5763 0.5514 0.2796 0.074 Uiso 1 1 calc R . .
C27 C 0.898(9) 0.403(7) 0.458(3) 0.03(3) Uani 1 1 d . . .
H27A H 0.8644 0.4131 0.4829 0.040 Uiso 1 1 calc R . .
H27B H 0.9024 0.3430 0.4543 0.040 Uiso 1 1 calc R . .
C28 C 1.012(9) 0.433(7) 0.457(3) 0.03(3) Uani 1 1 d . . .
H28A H 1.0585 0.3987 0.4746 0.041 Uiso 1 1 calc R . .
H28B H 1.0091 0.4898 0.4662 0.041 Uiso 1 1 calc R . .
C29 C 0.689(9) 0.398(7) 0.423(3) 0.03(3) Uani 1 1 d . . .
C30 C 0.672(10) 0.337(7) 0.451(4) 0.04(3) Uani 1 1 d . . .
H30 H 0.7260 0.3212 0.4687 0.049 Uiso 1 1 calc R . .
C31 C 0.574(11) 0.300(8) 0.453(4) 0.05(4) Uani 1 1 d . . .
H31 H 0.5644 0.2576 0.4715 0.058 Uiso 1 1 calc R . .
C32 C 0.491(10) 0.324(8) 0.429(4) 0.05(3) Uani 1 1 d . . .
H32 H 0.4249 0.2995 0.4306 0.057 Uiso 1 1 calc R . .
C33 C 0.506(10) 0.383(8) 0.401(4) 0.05(3) Uani 1 1 d . . .
H33 H 0.4505 0.3993 0.3844 0.056 Uiso 1 1 calc R . .
C34 C 0.605(10) 0.420(8) 0.398(3) 0.04(3) Uani 1 1 d . . .
H34 H 0.6141 0.4596 0.3791 0.046 Uiso 1 1 calc R . .
C35 C 0.760(9) 0.552(7) 0.444(3) 0.03(3) Uani 1 1 d . . .
C36 C 0.832(10) 0.614(7) 0.450(3) 0.04(3) Uani 1 1 d . . .
H36 H 0.9046 0.6047 0.4429 0.044 Uiso 1 1 calc R . .
C37 C 0.795(11) 0.688(7) 0.466(4) 0.04(3) Uani 1 1 d . . .
H37 H 0.8433 0.7289 0.4692 0.052 Uiso 1 1 calc R . .
C38 C 0.690(11) 0.702(8) 0.478(4) 0.05(4) Uani 1 1 d . . .
H38 H 0.6661 0.7525 0.4890 0.064 Uiso 1 1 calc R . .
C39 C 0.618(11) 0.640(8) 0.473(4) 0.05(3) Uani 1 1 d . . .
H39 H 0.5462 0.6490 0.4806 0.060 Uiso 1 1 calc R . .
C40 C 0.654(10) 0.566(8) 0.456(3) 0.04(3) Uani 1 1 d . . .
H40 H 0.6066 0.5248 0.4531 0.049 Uiso 1 1 calc R . .
C41 C 1.184(9) 0.496(7) 0.414(4) 0.04(3) Uani 1 1 d . . .
C42 C 1.201(11) 0.558(8) 0.387(4) 0.06(4) Uani 1 1 d . . .
H42 H 1.1555 0.5668 0.3660 0.066 Uiso 1 1 calc R . .
C43 C 1.289(12) 0.607(9) 0.392(5) 0.07(5) Uani 1 1 d . . .
H43 H 1.3026 0.6472 0.3733 0.085 Uiso 1 1 calc R . .
C44 C 1.354(11) 0.597(9) 0.423(4) 0.06(4) Uani 1 1 d . . .
H44 H 1.4111 0.6308 0.4260 0.070 Uiso 1 1 calc R . .
C45 C 1.337(10) 0.538(8) 0.449(4) 0.05(4) Uani 1 1 d . . .
H45 H 1.3805 0.5308 0.4709 0.061 Uiso 1 1 calc R . .
C46 C 1.253(10) 0.486(8) 0.445(4) 0.05(3) Uani 1 1 d . . .
H46 H 1.2425 0.4443 0.4629 0.055 Uiso 1 1 calc R . .
C47 C 1.148(9) 0.327(7) 0.407(3) 0.03(3) Uani 1 1 d . . .
C48 C 1.146(10) 0.266(7) 0.435(4) 0.04(3) Uani 1 1 d . . .
H48 H 1.1039 0.2763 0.4564 0.053 Uiso 1 1 calc R . .
C49 C 1.204(12) 0.190(7) 0.431(4) 0.05(4) Uani 1 1 d . . .
H49 H 1.2022 0.1497 0.4507 0.062 Uiso 1 1 calc R . .
C50 C 1.266(11) 0.175(8) 0.398(4) 0.05(4) Uani 1 1 d . . .
H50 H 1.3054 0.1237 0.3954 0.065 Uiso 1 1 calc R . .
C51 C 1.269(11) 0.237(8) 0.370(4) 0.05(4) Uani 1 1 d . . .
H51 H 1.3122 0.2275 0.3481 0.063 Uiso 1 1 calc R . .
C52 C 1.209(10) 0.311(7) 0.374(4) 0.04(3) Uani 1 1 d . . .
H52 H 1.2098 0.3513 0.3545 0.052 Uiso 1 1 calc R . .
C53 C 0.938(9) 0.585(7) 0.369(3) 0.03(3) Uani 1 1 d . . .
C54 C 0.944(10) 0.666(8) 0.372(3) 0.04(3) Uani 1 1 d . . .
C55 C 0.936(10) 0.743(8) 0.379(3) 0.04(3) Uani 1 1 d . . .
C56 C 0.925(12) 0.825(8) 0.386(4) 0.05(4) Uani 1 1 d . . .
C57 C 1.108(15) 0.765(10) 0.458(5) 0.09(6) Uani 1 1 d . . .
H57A H 1.0604 0.7227 0.4660 0.140 Uiso 1 1 calc R . .
H57B H 1.1437 0.7832 0.4807 0.140 Uiso 1 1 calc R . .
H57C H 1.1617 0.7418 0.4408 0.140 Uiso 1 1 calc R . .
C58 C 0.904(16) 0.921(10) 0.472(5) 0.09(6) Uani 1 1 d . . .
H58A H 0.8441 0.8867 0.4757 0.137 Uiso 1 1 calc R . .
H58B H 0.8770 0.9757 0.4635 0.137 Uiso 1 1 calc R . .
H58C H 0.9395 0.9253 0.4965 0.137 Uiso 1 1 calc R . .
C59 C 1.118(16) 0.960(11) 0.413(6) 0.10(7) Uani 1 1 d . . .
H59A H 1.1642 0.9734 0.4341 0.155 Uiso 1 1 calc R . .
H59B H 1.0749 1.0096 0.4053 0.155 Uiso 1 1 calc R . .
H59C H 1.1628 0.9405 0.3923 0.155 Uiso 1 1 calc R . .
C60 C 0.874(13) 0.993(8) 0.347(5) 0.07(5) Uani 1 1 d . . .
H60A H 0.8184 1.0307 0.3361 0.107 Uiso 1 1 calc R . .
H60B H 0.9330 0.9844 0.3293 0.107 Uiso 1 1 calc R . .
H60C H 0.9005 1.0168 0.3701 0.107 Uiso 1 1 calc R . .
C61 C 0.694(15) 0.908(10) 0.390(6) 0.09(6) Uani 1 1 d . . .
H61A H 0.7084 0.9452 0.4101 0.141 Uiso 1 1 calc R . .
H61B H 0.6752 0.8559 0.4011 0.141 Uiso 1 1 calc R . .
H61C H 0.6351 0.9318 0.3747 0.141 Uiso 1 1 calc R . .
C62 C 0.778(15) 0.839(9) 0.315(5) 0.09(6) Uani 1 1 d . . .
H62A H 0.7397 0.7907 0.3219 0.131 Uiso 1 1 calc R . .
H62B H 0.8422 0.8219 0.3009 0.131 Uiso 1 1 calc R . .
H62C H 0.7318 0.8769 0.3000 0.131 Uiso 1 1 calc R . .
C1A C 1.036(9) 0.486(7) 0.320(4) 0.03(3) Uani 1 1 d . . .
O1 O 1.099(7) 0.502(6) 0.297(3) 0.05(2) Uani 1 1 d . . .
Si1 Si 0.817(3) 0.8904(19) 0.3598(10) 0.040(9) Uani 1 1 d . . .
P1 P 0.897(3) 0.3234(19) 0.3367(9) 0.035(7) Uani 1 1 d . . .
P2 P 0.785(2) 0.5038(19) 0.3142(9) 0.032(7) Uani 1 1 d . . .
P3 P 0.812(2) 0.4549(18) 0.4204(9) 0.030(7) Uani 1 1 d . . .
P4 P 1.071(2) 0.4299(18) 0.4086(9) 0.031(7) Uani 1 1 d . . .
Sn1 Sn 1.0160(10) 0.8675(6) 0.4316(3) 0.063(3) Uani 1 1 d . . .
W1 W 0.9293(4) 0.4687(3) 0.36114(13) 0.0280(14) Uani 1 1 d . . .
C63 C 0.503(9) 0.556(8) 0.045(3) 0.04(3) Uani 1 1 d . . .
H63A H 0.5434 0.5895 0.0281 0.048 Uiso 1 1 calc R . .
H63B H 0.5096 0.4990 0.0365 0.048 Uiso 1 1 calc R . .
C64 C 0.384(9) 0.587(8) 0.045(3) 0.04(3) Uani 1 1 d . . .
H64A H 0.3537 0.5790 0.0197 0.047 Uiso 1 1 calc R . .
H64B H 0.3772 0.6466 0.0495 0.047 Uiso 1 1 calc R . .
C65 C 0.687(9) 0.493(7) 0.088(4) 0.04(3) Uani 1 1 d . . .
C66 C 0.754(10) 0.503(8) 0.055(4) 0.05(3) Uani 1 1 d . . .
H66 H 0.7333 0.5438 0.0369 0.057 Uiso 1 1 calc R . .
C67 C 0.848(11) 0.454(9) 0.050(4) 0.05(4) Uani 1 1 d . . .
H67 H 0.8898 0.4600 0.0283 0.065 Uiso 1 1 calc R . .
C68 C 0.882(11) 0.396(9) 0.078(5) 0.06(4) Uani 1 1 d . . .
H68 H 0.9473 0.3630 0.0744 0.073 Uiso 1 1 calc R . .
C69 C 0.819(12) 0.386(9) 0.110(5) 0.07(5) Uani 1 1 d . . .
H69 H 0.8408 0.3461 0.1285 0.081 Uiso 1 1 calc R . .
C70 C 0.721(11) 0.435(9) 0.115(4) 0.06(4) Uani 1 1 d . . .
H70 H 0.6786 0.4275 0.1366 0.066 Uiso 1 1 calc R . .
C71 C 0.615(10) 0.660(8) 0.095(4) 0.04(3) Uani 1 1 d . . .
C72 C 0.679(11) 0.677(8) 0.126(4) 0.06(4) Uani 1 1 d . . .
H72 H 0.6922 0.6357 0.1451 0.066 Uiso 1 1 calc R . .
C73 C 0.722(13) 0.751(10) 0.129(5) 0.07(5) Uani 1 1 d . . .
H73 H 0.7628 0.7600 0.1508 0.083 Uiso 1 1 calc R . .
C74 C 0.707(13) 0.811(10) 0.103(6) 0.07(5) Uani 1 1 d . . .
H74 H 0.7378 0.8614 0.1062 0.086 Uiso 1 1 calc R . .
C75 C 0.641(15) 0.797(9) 0.070(6) 0.08(5) Uani 1 1 d . . .
H75 H 0.6299 0.8389 0.0514 0.095 Uiso 1 1 calc R . .
C76 C 0.595(12) 0.722(8) 0.067(4) 0.06(4) Uani 1 1 d . . .
H76 H 0.5518 0.7128 0.0461 0.072 Uiso 1 1 calc R . .
C77 C 0.274(10) 0.438(8) 0.056(3) 0.04(3) Uani 1 1 d . . .
C78 C 0.358(11) 0.375(8) 0.050(4) 0.05(3) Uani 1 1 d . . .
H78 H 0.4276 0.3819 0.0584 0.057 Uiso 1 1 calc R . .
C79 C 0.337(13) 0.302(8) 0.031(4) 0.05(4) Uani 1 1 d . . .
H79 H 0.3924 0.2613 0.0268 0.065 Uiso 1 1 calc R . .
C80 C 0.235(14) 0.292(9) 0.018(4) 0.06(4) Uani 1 1 d . . .
H80 H 0.2211 0.2442 0.0059 0.074 Uiso 1 1 calc R . .
C81 C 0.152(13) 0.354(10) 0.024(4) 0.07(4) Uani 1 1 d . . .
H81 H 0.0831 0.3476 0.0148 0.078 Uiso 1 1 calc R . .
C82 C 0.172(11) 0.425(8) 0.043(4) 0.05(3) Uani 1 1 d . . .
H82 H 0.1149 0.4645 0.0476 0.056 Uiso 1 1 calc R . .
C83 C 0.171(10) 0.589(7) 0.080(4) 0.04(3) Uani 1 1 d . . .
C84 C 0.146(11) 0.652(8) 0.054(4) 0.05(4) Uani 1 1 d . . .
H84 H 0.1995 0.6700 0.0376 0.061 Uiso 1 1 calc R . .
C85 C 0.041(11) 0.690(9) 0.052(4) 0.06(4) Uani 1 1 d . . .
H85 H 0.0246 0.7337 0.0346 0.069 Uiso 1 1 calc R . .
C86 C -0.038(11) 0.662(9) 0.075(4) 0.06(4) Uani 1 1 d . . .
H86 H -0.1085 0.6872 0.0730 0.072 Uiso 1 1 calc R . .
C87 C -0.016(11) 0.598(9) 0.102(4) 0.05(4) Uani 1 1 d . . .
H87 H -0.0706 0.5783 0.1172 0.062 Uiso 1 1 calc R . .
C88 C 0.091(10) 0.563(8) 0.104(3) 0.04(3) Uani 1 1 d . . .
H88 H 0.1078 0.5212 0.1227 0.051 Uiso 1 1 calc R . .
C89 C 0.203(10) 0.564(8) 0.204(4) 0.05(3) Uani 1 1 d . . .
H89A H 0.1455 0.5797 0.1861 0.055 Uiso 1 1 calc R . .
H89B H 0.1691 0.5501 0.2286 0.055 Uiso 1 1 calc R . .
C90 C 0.273(11) 0.636(8) 0.209(4) 0.05(3) Uani 1 1 d . . .
H90A H 0.3185 0.6247 0.2315 0.056 Uiso 1 1 calc R . .
H90B H 0.2257 0.6858 0.2143 0.056 Uiso 1 1 calc R . .
C91 C 0.451(11) 0.726(8) 0.191(4) 0.04(3) Uani 1 1 d . . .
C92 C 0.545(12) 0.694(10) 0.207(5) 0.07(4) Uani 1 1 d . . .
H92 H 0.5657 0.6377 0.2052 0.080 Uiso 1 1 calc R . .
C93 C 0.610(13) 0.744(11) 0.228(5) 0.08(5) Uani 1 1 d . . .
H93 H 0.6724 0.7200 0.2396 0.096 Uiso 1 1 calc R . .
C94 C 0.583(15) 0.825(11) 0.230(5) 0.08(5) Uani 1 1 d . . .
H94 H 0.6286 0.8586 0.2425 0.092 Uiso 1 1 calc R . .
C95 C 0.490(18) 0.860(12) 0.214(6) 0.11(8) Uani 1 1 d . . .
H95 H 0.4693 0.9161 0.2166 0.137 Uiso 1 1 calc R . .
C96 C 0.425(15) 0.810(10) 0.194(5) 0.08(6) Uani 1 1 d . . .
H96 H 0.3630 0.8338 0.1819 0.101 Uiso 1 1 calc R . .
C97 C 0.278(11) 0.733(8) 0.138(4) 0.04(3) Uani 1 1 d . . .
C98 C 0.332(13) 0.773(8) 0.108(4) 0.06(4) Uani 1 1 d . . .
H98 H 0.4058 0.7591 0.1037 0.067 Uiso 1 1 calc R . .
C99 C 0.278(18) 0.833(11) 0.086(5) 0.08(5) Uani 1 1 d . . .
H99 H 0.3154 0.8597 0.0664 0.097 Uiso 1 1 calc R . .
C100 C 0.17(2) 0.855(11) 0.092(6) 0.10(7) Uani 1 1 d . . .
H100 H 0.1328 0.8955 0.0766 0.116 Uiso 1 1 calc R . .
C101 C 0.115(15) 0.816(10) 0.120(6) 0.08(6) Uani 1 1 d . . .
H101 H 0.0414 0.8309 0.1240 0.097 Uiso 1 1 calc R . .
C102 C 0.168(12) 0.755(9) 0.143(5) 0.06(4) Uani 1 1 d . . .
H102 H 0.1296 0.7284 0.1624 0.078 Uiso 1 1 calc R . .
C103 C 0.185(9) 0.401(8) 0.176(3) 0.04(3) Uani 1 1 d . . .
C104 C 0.203(11) 0.347(9) 0.146(4) 0.05(4) Uani 1 1 d . . .
H104 H 0.2650 0.3506 0.1308 0.064 Uiso 1 1 calc R . .
C105 C 0.132(11) 0.289(9) 0.138(4) 0.06(4) Uani 1 1 d . . .
H105 H 0.1442 0.2544 0.1166 0.070 Uiso 1 1 calc R . .
C106 C 0.040(12) 0.281(9) 0.161(5) 0.06(4) Uani 1 1 d . . .
H106 H -0.0078 0.2413 0.1560 0.074 Uiso 1 1 calc R . .
C107 C 0.022(12) 0.334(11) 0.191(5) 0.08(5) Uani 1 1 d . . .
H107 H -0.0381 0.3293 0.2069 0.090 Uiso 1 1 calc R . .
C108 C 0.092(11) 0.394(10) 0.198(4) 0.06(4) Uani 1 1 d . . .
H108 H 0.0770 0.4307 0.2179 0.068 Uiso 1 1 calc R . .
C109 C 0.343(9) 0.421(8) 0.231(4) 0.04(3) Uani 1 1 d . . .
C110 C 0.402(11) 0.345(9) 0.227(4) 0.05(4) Uani 1 1 d . . .
H110 H 0.4106 0.3215 0.2034 0.061 Uiso 1 1 calc R . .
C111 C 0.448(12) 0.305(10) 0.259(5) 0.07(4) Uani 1 1 d . . .
H111 H 0.4856 0.2526 0.2564 0.079 Uiso 1 1 calc R . .
C112 C 0.439(12) 0.341(11) 0.295(5) 0.07(5) Uani 1 1 d . . .
H112 H 0.4722 0.3146 0.3159 0.080 Uiso 1 1 calc R . .
C113 C 0.382(13) 0.416(11) 0.298(4) 0.06(4) Uani 1 1 d . . .
H113 H 0.3754 0.4404 0.3218 0.077 Uiso 1 1 calc R . .
C114 C 0.333(10) 0.457(9) 0.267(4) 0.05(4) Uani 1 1 d . . .
H114 H 0.2941 0.5079 0.2697 0.063 Uiso 1 1 calc R . .
C115 C 0.460(10) 0.400(8) 0.131(3) 0.04(3) Uani 1 1 d . . .
C116 C 0.488(11) 0.320(9) 0.127(4) 0.05(3) Uani 1 1 d . . .
C117 C 0.502(12) 0.245(9) 0.116(4) 0.06(4) Uani 1 1 d . A .
C118 C 0.521(11) 0.170(8) 0.105(4) 0.07(5) Uani 1 1 d D . .
O2 O 0.593(7) 0.479(6) 0.206(3) 0.06(3) Uani 1 1 d . . .
C2A C 0.531(10) 0.496(8) 0.182(4) 0.04(3) Uani 1 1 d . . .
Si2A Si 0.436(9) 0.083(6) 0.119(3) 0.084(7) Uani 0.72(3) 1 d PD A 1
C19A C 0.38(3) 0.11(2) 0.170(8) 0.11(6) Uiso 0.72(3) 1 d PD A 1
H19A H 0.3258 0.0699 0.1777 0.159 Uiso 0.72(3) 1 calc PR A 1
H19B H 0.3410 0.1644 0.1695 0.159 Uiso 0.72(3) 1 calc PR A 1
H19C H 0.4352 0.1069 0.1882 0.159 Uiso 0.72(3) 1 calc PR A 1
C20A C 0.51(2) -0.024(15) 0.123(9) 0.11(6) Uiso 0.72(3) 1 d PD A 1
H20A H 0.4560 -0.0618 0.1338 0.159 Uiso 0.72(3) 1 calc PR A 1
H20B H 0.5679 -0.0236 0.1388 0.159 Uiso 0.72(3) 1 calc PR A 1
H20C H 0.5271 -0.0425 0.0977 0.159 Uiso 0.72(3) 1 calc PR A 1
C21A C 0.32(2) 0.08(2) 0.081(9) 0.11(6) Uiso 0.72(3) 1 d PD A 1
H21A H 0.2695 0.0435 0.0885 0.159 Uiso 0.72(3) 1 calc PR A 1
H21B H 0.3527 0.0660 0.0564 0.159 Uiso 0.72(3) 1 calc PR A 1
H21C H 0.2850 0.1369 0.0779 0.159 Uiso 0.72(3) 1 calc PR A 1
Sn2A Sn 0.651(2) 0.1471(14) 0.0668(7) 0.084(7) Uani 0.72(3) 1 d PD A 1
C22A C 0.79(3) 0.13(2) 0.098(10) 0.13(7) Uiso 0.72(3) 1 d P A 1
H22A H 0.8507 0.1542 0.0850 0.196 Uiso 0.72(3) 1 calc PR A 1
H22B H 0.8124 0.0697 0.1013 0.196 Uiso 0.72(3) 1 calc PR A 1
H22C H 0.7821 0.1523 0.1230 0.196 Uiso 0.72(3) 1 calc PR A 1
C23A C 0.67(3) 0.26(2) 0.035(12) 0.13(7) Uiso 0.72(3) 1 d P A 1
H23A H 0.7220 0.2542 0.0154 0.196 Uiso 0.72(3) 1 calc PR A 1
H23B H 0.6905 0.3040 0.0523 0.196 Uiso 0.72(3) 1 calc PR A 1
H23C H 0.5999 0.2818 0.0239 0.196 Uiso 0.72(3) 1 calc PR A 1
C24A C 0.63(3) 0.05(2) 0.027(10) 0.13(7) Uiso 0.72(3) 1 d P A 1
H24A H 0.6762 0.0598 0.0056 0.196 Uiso 0.72(3) 1 calc PR A 1
H24B H 0.5550 0.0573 0.0190 0.196 Uiso 0.72(3) 1 calc PR A 1
H24C H 0.6461 -0.0004 0.0394 0.196 Uiso 0.72(3) 1 calc PR A 1
Sn2B Sn 0.408(5) 0.089(4) 0.124(2) 0.084(7) Uani 0.28(3) 1 d PD A 2
C19B C 0.33(7) 0.12(6) 0.17(3) 0.11(17) Uiso 0.28(3) 1 d P A 2
H19D H 0.2829 0.1700 0.1657 0.159 Uiso 0.28(3) 1 calc PR A 2
H19E H 0.3841 0.1357 0.1897 0.159 Uiso 0.28(3) 1 calc PR A 2
H19F H 0.2923 0.0772 0.1806 0.159 Uiso 0.28(3) 1 calc PR A 2
C20B C 0.48(6) -0.01(4) 0.15(2) 0.11(17) Uiso 0.28(3) 1 d P A 2
H20D H 0.4753 -0.0551 0.1301 0.159 Uiso 0.28(3) 1 calc PR A 2
H20E H 0.4535 -0.0194 0.1710 0.159 Uiso 0.28(3) 1 calc PR A 2
H20F H 0.5591 0.0003 0.1483 0.159 Uiso 0.28(3) 1 calc PR A 2
C21B C 0.28(6) 0.08(6) 0.09(2) 0.11(17) Uiso 0.28(3) 1 d P A 2
H21D H 0.2225 0.1271 0.0946 0.159 Uiso 0.28(3) 1 calc PR A 2
H21E H 0.2451 0.0303 0.0931 0.159 Uiso 0.28(3) 1 calc PR A 2
H21F H 0.2981 0.0878 0.0625 0.159 Uiso 0.28(3) 1 calc PR A 2
Si2B Si 0.62(2) 0.129(19) 0.066(8) 0.084(7) Uani 0.28(3) 1 d PD A 2
C22B C 0.67(7) 0.23(4) 0.04(2) 0.10(14) Uiso 0.28(3) 1 d PD A 2
H22D H 0.7321 0.2125 0.0262 0.152 Uiso 0.28(3) 1 calc PR A 2
H22E H 0.6862 0.2660 0.0603 0.152 Uiso 0.28(3) 1 calc PR A 2
H22F H 0.6121 0.2520 0.0252 0.152 Uiso 0.28(3) 1 calc PR A 2
C23B C 0.57(6) 0.07(4) 0.024(17) 0.10(14) Uiso 0.28(3) 1 d PD A 2
H23D H 0.6172 0.0733 0.0033 0.152 Uiso 0.28(3) 1 calc PR A 2
H23E H 0.4983 0.1020 0.0158 0.152 Uiso 0.28(3) 1 calc PR A 2
H23F H 0.5535 0.0174 0.0315 0.152 Uiso 0.28(3) 1 calc PR A 2
C24B C 0.74(4) 0.07(4) 0.090(19) 0.10(14) Uiso 0.28(3) 1 d PD A 2
H24D H 0.8052 0.0886 0.0825 0.152 Uiso 0.28(3) 1 calc PR A 2
H24E H 0.7388 0.0095 0.0829 0.152 Uiso 0.28(3) 1 calc PR A 2
H24F H 0.7300 0.0694 0.1176 0.152 Uiso 0.28(3) 1 calc PR A 2
P5 P 0.560(3) 0.558(2) 0.0936(9) 0.035(7) Uani 1 1 d . . .
P6 P 0.306(3) 0.531(2) 0.0821(9) 0.036(7) Uani 1 1 d . . .
P7 P 0.286(3) 0.474(2) 0.1872(9) 0.037(8) Uani 1 1 d . . .
P8 P 0.359(3) 0.657(2) 0.1676(9) 0.039(8) Uani 1 1 d . . .
W2 W 0.4245(4) 0.5149(3) 0.14101(14) 0.0327(15) Uani 1 1 d . . .
C125 C 0.59(2) 0.144(18) 0.558(8) 0.18(8) Uiso 1 1 d D . .
H12P H 0.6650 0.1434 0.5666 0.273 Uiso 1 1 calc R . .
H12Q H 0.5424 0.1568 0.5785 0.273 Uiso 1 1 calc R . .
H12R H 0.5800 0.1849 0.5375 0.273 Uiso 1 1 calc R . .
C126 C 0.57(3) 0.057(18) 0.542(9) 0.18(8) Uiso 1 1 d D . .
H12S H 0.6416 0.0263 0.5399 0.219 Uiso 1 1 calc R . .
H12T H 0.5319 0.0283 0.5623 0.219 Uiso 1 1 calc R . .
C127 C 0.51(3) 0.046(15) 0.505(9) 0.18(8) Uiso 1 1 d D . .
H12U H 0.5537 0.0694 0.4846 0.219 Uiso 1 1 calc R . .
H12V H 0.4427 0.0793 0.5065 0.219 Uiso 1 1 calc R . .
C128 C 0.02(4) 0.15(2) 0.049(12) 0.13(10) Uiso 0.50 1 d PD . .
H121 H 0.0646 0.2019 0.0483 0.198 Uiso 0.50 1 calc PR . .
H122 H 0.0320 0.1255 0.0732 0.198 Uiso 0.50 1 calc PR . .
H123 H -0.0521 0.1709 0.0449 0.198 Uiso 0.50 1 calc PR . .
C129 C 0.06(3) 0.09(2) 0.016(11) 0.13(10) Uiso 0.50 1 d PD . .
H124 H 0.0583 0.1225 -0.0083 0.159 Uiso 0.50 1 calc PR . .
H125 H 0.1395 0.0744 0.0206 0.159 Uiso 0.50 1 calc PR . .
C130 C -0.01(3) 0.02(2) 0.019(7) 0.13(10) Uiso 0.50 1 d PD . .
H13A H -0.0834 0.0439 0.0216 0.159 Uiso 0.50 1 calc PR . .
H13B H 0.0118 -0.0135 0.0403 0.159 Uiso 0.50 1 calc PR . .
C131 C 1.16(3) 0.77(2) 0.299(13) 0.13(7) Uiso 0.50 1 d PD . .
H13C H 1.1124 0.7382 0.3152 0.202 Uiso 0.50 1 calc PR . .
H13D H 1.2215 0.7282 0.2918 0.202 Uiso 0.50 1 calc PR . .
H13E H 1.1238 0.7867 0.2761 0.202 Uiso 0.50 1 calc PR . .
C132 C 1.20(3) 0.84(2) 0.320(11) 0.13(7) Uiso 0.50 1 d PD . .
H13F H 1.1423 0.8791 0.3242 0.161 Uiso 0.50 1 calc PR . .
H13G H 1.2298 0.8184 0.3445 0.161 Uiso 0.50 1 calc PR . .
C133 C 1.29(3) 0.88(2) 0.300(10) 0.13(7) Uiso 0.50 1 d PD . .
H13H H 1.2614 0.9127 0.2774 0.161 Uiso 0.50 1 calc PR . .
H13I H 1.3469 0.8412 0.2908 0.161 Uiso 0.50 1 calc PR . .
C134 C 1.34(3) 0.94(2) 0.326(10) 0.13(7) Uiso 0.50 1 d PD . .
H13J H 1.2896 0.9854 0.3339 0.161 Uiso 0.50 1 calc PR . .
H13K H 1.3730 0.9131 0.3483 0.161 Uiso 0.50 1 calc PR . .
C135 C 1.43(3) 0.98(2) 0.304(11) 0.13(7) Uiso 0.50 1 d PD . .
H13L H 1.4930 0.9407 0.3001 0.161 Uiso 0.50 1 calc PR . .
H13M H 1.4073 1.0026 0.2796 0.161 Uiso 0.50 1 calc PR . .
C136 C 1.48(3) 1.05(2) 0.324(13) 0.13(7) Uiso 0.50 1 d PD . .
H13N H 1.5148 1.0878 0.3053 0.202 Uiso 0.50 1 calc PR . .
H13O H 1.5319 1.0328 0.3427 0.202 Uiso 0.50 1 calc PR . .
H13P H 1.4222 1.0867 0.3363 0.202 Uiso 0.50 1 calc PR . .
C137 C 1.73(5) 1.04(2) 0.237(11) 0.20(12) Uiso 0.50 1 d PG . .
H137 H 1.7349 0.9896 0.2475 0.236 Uiso 0.50 1 calc PR . .
C138 C 1.82(3) 1.09(3) 0.240(11) 0.20(12) Uiso 0.50 1 d PG . .
H138 H 1.8831 1.0686 0.2531 0.236 Uiso 0.50 1 calc PR . .
C139 C 1.82(3) 1.17(3) 0.225(12) 0.20(12) Uiso 0.50 1 d PG . .
H139 H 1.8767 1.2027 0.2271 0.236 Uiso 0.50 1 calc PR . .
C140 C 1.72(5) 1.20(2) 0.206(12) 0.20(12) Uiso 0.50 1 d PG . .
H140 H 1.7220 1.2577 0.1955 0.236 Uiso 0.50 1 calc PR . .
C141 C 1.64(3) 1.16(3) 0.203(11) 0.20(12) Uiso 0.50 1 d PG . .
H141 H 1.5738 1.1788 0.1899 0.236 Uiso 0.50 1 calc PR . .
C142 C 1.64(3) 1.08(3) 0.218(13) 0.20(12) Uiso 0.50 1 d PG . .
H142 H 1.5802 1.0447 0.2159 0.236 Uiso 0.50 1 calc PR . .

loop_
_atom_site_aniso_label
_atom_site_aniso_U_11
_atom_site_aniso_U_22
_atom_site_aniso_U_33
_atom_site_aniso_U_23
_atom_site_aniso_U_13
_atom_site_aniso_U_12
C1 0.05(8) 0.04(7) 0.04(7) -0.01(6) 0.01(6) -0.02(6)
C2 0.03(7) 0.05(7) 0.04(7) -0.01(6) 0.00(6) -0.01(6)
C3 0.04(7) 0.04(7) 0.05(8) -0.01(6) 0.00(6) 0.00(6)
C4 0.05(9) 0.04(7) 0.07(10) -0.01(7) 0.01(8) 0.00(7)
C5 0.06(10) 0.06(10) 0.07(11) -0.01(8) 0.02(8) -0.01(8)
C6 0.07(11) 0.07(11) 0.09(14) -0.03(10) 0.04(10) 0.01(9)
C7 0.11(15) 0.04(9) 0.13(18) -0.01(10) 0.06(14) -0.01(9)
C8 0.08(12) 0.04(9) 0.12(16) -0.01(9) 0.06(11) -0.01(8)
C9 0.04(7) 0.03(6) 0.05(8) -0.01(6) 0.01(6) 0.00(5)
C10 0.06(9) 0.03(7) 0.05(9) 0.00(6) 0.00(7) -0.01(6)
C11 0.08(11) 0.04(8) 0.05(9) 0.00(7) 0.01(8) -0.01(8)
C12 0.10(14) 0.04(9) 0.06(11) 0.00(8) 0.03(10) -0.02(9)
C13 0.07(10) 0.05(9) 0.07(12) -0.02(8) 0.03(9) -0.03(8)
C14 0.05(8) 0.04(8) 0.06(9) -0.01(7) 0.01(7) 0.00(6)
C15 0.03(7) 0.05(8) 0.03(7) 0.00(6) 0.00(5) 0.00(6)
C16 0.03(7) 0.05(8) 0.04(8) 0.00(6) 0.00(6) -0.01(6)
C17 0.05(9) 0.06(9) 0.04(8) 0.00(7) 0.01(6) -0.01(7)
C18 0.04(8) 0.07(9) 0.03(8) 0.01(7) 0.01(6) 0.00(7)
C19 0.05(8) 0.05(8) 0.05(9) 0.01(7) 0.00(7) -0.01(6)
C20 0.05(8) 0.05(8) 0.03(7) 0.00(6) 0.01(6) -0.01(7)
C21 0.02(6) 0.05(7) 0.03(7) 0.00(6) 0.00(5) 0.00(5)
C22 0.03(7) 0.04(7) 0.05(8) 0.01(6) 0.00(6) -0.01(6)
C23 0.05(8) 0.05(8) 0.06(9) -0.01(7) 0.01(7) 0.00(7)
C24 0.04(8) 0.07(10) 0.06(10) -0.01(8) 0.00(8) 0.01(7)
C25 0.05(10) 0.11(14) 0.09(14) -0.03(11) -0.02(9) 0.02(9)
C26 0.04(8) 0.09(11) 0.05(9) -0.03(8) 0.00(7) 0.01(8)
C27 0.03(7) 0.04(7) 0.03(7) 0.00(5) 0.00(5) 0.00(5)
C28 0.04(7) 0.04(7) 0.03(7) 0.00(5) 0.01(5) 0.00(5)
C29 0.04(7) 0.04(7) 0.03(6) -0.01(5) 0.01(5) -0.01(5)
C30 0.04(7) 0.04(7) 0.04(8) 0.00(6) 0.01(6) 0.00(6)
C31 0.05(9) 0.05(8) 0.05(9) -0.01(7) 0.02(7) -0.01(7)
C32 0.03(8) 0.06(9) 0.05(9) -0.01(7) 0.01(7) -0.02(7)
C33 0.03(7) 0.06(9) 0.05(8) -0.01(7) 0.00(6) -0.01(6)
C34 0.04(7) 0.05(8) 0.03(7) 0.00(6) 0.00(6) -0.01(6)
C35 0.03(7) 0.04(6) 0.03(7) -0.01(5) 0.00(5) 0.00(5)
C36 0.04(7) 0.04(7) 0.03(7) -0.01(5) 0.00(6) 0.00(6)
C37 0.05(9) 0.03(7) 0.04(8) -0.01(6) 0.00(7) -0.01(6)
C38 0.06(9) 0.05(8) 0.06(9) -0.02(7) -0.01(7) 0.01(7)
C39 0.04(8) 0.07(9) 0.04(8) -0.01(7) 0.00(6) 0.01(7)
C40 0.04(7) 0.05(8) 0.04(7) -0.01(6) 0.00(6) 0.00(6)
C41 0.03(6) 0.04(7) 0.04(8) 0.00(6) 0.00(6) 0.00(5)
C42 0.04(8) 0.06(9) 0.07(10) 0.01(8) -0.01(7) -0.02(7)
C43 0.06(10) 0.07(10) 0.09(12) 0.03(9) -0.01(9) -0.03(8)
C44 0.04(8) 0.06(9) 0.08(11) 0.01(8) -0.02(8) -0.02(7)
C45 0.03(7) 0.06(9) 0.06(9) 0.01(8) -0.01(7) -0.01(7)
C46 0.04(7) 0.05(8) 0.05(8) 0.00(7) 0.00(6) -0.01(6)
C47 0.03(6) 0.03(6) 0.04(7) -0.01(5) 0.00(5) 0.00(5)
C48 0.05(8) 0.04(8) 0.04(8) 0.00(6) 0.01(6) 0.00(6)
C49 0.07(10) 0.03(7) 0.05(9) 0.01(6) -0.01(8) 0.00(7)
C50 0.06(9) 0.04(8) 0.06(10) -0.01(7) 0.00(8) 0.01(7)
C51 0.05(8) 0.04(8) 0.07(10) -0.01(7) 0.01(7) 0.01(7)
C52 0.04(8) 0.04(7) 0.04(8) 0.00(6) 0.00(6) -0.01(6)
C53 0.03(6) 0.04(7) 0.03(7) 0.00(5) 0.00(5) -0.01(5)
C54 0.04(7) 0.04(8) 0.04(8) 0.00(6) 0.00(6) -0.01(6)
C55 0.04(8) 0.05(8) 0.03(7) 0.00(6) -0.01(6) -0.01(6)
C56 0.07(10) 0.04(8) 0.05(9) -0.01(6) 0.00(7) -0.02(7)
C57 0.11(16) 0.09(13) 0.08(13) 0.01(10) -0.03(12) -0.02(11)
C58 0.14(18) 0.07(11) 0.07(12) -0.02(9) 0.00(12) -0.01(11)
C59 0.12(17) 0.09(13) 0.11(16) 0.01(12) -0.02(13) -0.06(12)
C60 0.08(12) 0.05(9) 0.08(13) 0.01(8) 0.01(10) 0.00(8)
C61 0.09(14) 0.07(11) 0.12(17) -0.02(11) 0.02(12) -0.02(10)
C62 0.11(15) 0.06(10) 0.09(14) 0.02(10) -0.03(12) 0.00(10)
C1A 0.03(6) 0.04(7) 0.04(7) 0.00(6) -0.01(6) 0.00(5)
O1 0.04(5) 0.06(6) 0.06(6) 0.01(5) 0.02(5) -0.01(5)
Si1 0.06(2) 0.021(16) 0.04(2) -0.002(15) 0.004(18) -0.006(15)
P1 0.036(18) 0.036(17) 0.035(19) -0.006(14) 0.005(14) -0.009(14)
P2 0.027(16) 0.039(17) 0.030(17) -0.002(14) 0.001(13) -0.005(13)
P3 0.029(16) 0.034(16) 0.028(17) -0.001(13) 0.003(13) -0.004(13)
P4 0.029(16) 0.034(16) 0.031(18) -0.001(13) 0.000(13) -0.005(13)
Sn1 0.088(8) 0.048(6) 0.055(7) -0.003(5) -0.012(6) -0.023(5)
W1 0.026(3) 0.031(3) 0.027(3) -0.002(2) 0.002(2) -0.0051(19)
C63 0.04(7) 0.05(8) 0.03(7) 0.00(6) 0.01(6) -0.02(6)
C64 0.04(7) 0.05(8) 0.03(7) 0.00(6) 0.00(6) -0.01(6)
C65 0.03(7) 0.05(7) 0.04(7) 0.00(6) 0.00(6) -0.01(6)
C66 0.04(8) 0.06(9) 0.04(8) 0.00(7) 0.01(6) -0.02(7)
C67 0.04(8) 0.07(10) 0.06(10) -0.01(8) 0.02(7) 0.00(7)
C68 0.03(8) 0.07(10) 0.08(12) 0.00(9) 0.01(8) 0.00(7)
C69 0.05(9) 0.07(11) 0.08(12) 0.02(9) 0.01(8) 0.00(8)
C70 0.05(9) 0.07(9) 0.05(9) 0.00(8) 0.02(7) 0.00(7)
C71 0.04(7) 0.05(8) 0.05(8) 0.00(6) 0.01(6) 0.00(6)
C72 0.05(9) 0.05(9) 0.06(10) 0.00(7) 0.00(8) -0.01(7)
C73 0.06(10) 0.06(11) 0.09(13) -0.02(10) -0.01(9) -0.01(9)
C74 0.07(11) 0.05(10) 0.10(15) -0.02(10) 0.03(11) -0.02(8)
C75 0.10(14) 0.05(9) 0.09(14) 0.01(9) 0.03(12) -0.01(9)
C76 0.07(10) 0.05(9) 0.06(10) 0.00(8) 0.01(8) -0.01(8)
C77 0.04(7) 0.05(8) 0.03(7) 0.00(6) 0.01(6) -0.01(6)
C78 0.05(9) 0.06(9) 0.03(7) 0.00(6) 0.01(6) -0.01(7)
C79 0.07(11) 0.05(8) 0.05(9) -0.01(7) 0.01(8) -0.01(7)
C80 0.08(12) 0.06(10) 0.05(9) -0.02(8) 0.02(8) -0.03(9)
C81 0.06(10) 0.10(12) 0.04(9) -0.01(9) 0.01(8) -0.04(9)
C82 0.04(8) 0.06(9) 0.03(8) -0.01(7) 0.01(6) -0.01(7)
C83 0.04(7) 0.04(7) 0.03(7) -0.01(6) 0.00(6) 0.00(6)
C84 0.04(8) 0.06(9) 0.05(9) 0.00(7) 0.00(7) -0.01(7)
C85 0.05(9) 0.06(9) 0.06(10) 0.00(8) -0.02(8) 0.01(7)
C86 0.03(8) 0.08(11) 0.07(11) -0.02(9) 0.00(8) 0.01(7)
C87 0.04(8) 0.08(10) 0.04(8) 0.00(7) 0.00(6) 0.00(7)
C88 0.04(8) 0.06(8) 0.03(7) -0.01(6) 0.00(6) 0.00(6)
C89 0.03(7) 0.06(9) 0.04(8) -0.01(7) 0.00(6) 0.00(6)
C90 0.05(8) 0.06(9) 0.03(7) -0.01(6) 0.00(6) -0.01(7)
C91 0.05(8) 0.05(8) 0.03(7) -0.01(6) 0.01(6) -0.01(7)
C92 0.05(9) 0.06(10) 0.09(13) -0.02(9) -0.01(9) -0.01(8)
C93 0.06(10) 0.09(13) 0.10(14) -0.03(11) -0.02(10) -0.01(9)
C94 0.09(14) 0.08(12) 0.06(12) -0.03(10) -0.01(10) -0.03(10)
C95 0.13(18) 0.08(14) 0.13(19) -0.05(13) -0.07(16) 0.02(13)
C96 0.11(15) 0.06(10) 0.09(13) -0.01(9) -0.05(11) 0.00(10)
C97 0.05(8) 0.05(8) 0.04(8) -0.01(6) -0.01(6) 0.01(6)
C98 0.08(11) 0.05(8) 0.04(9) 0.00(7) -0.01(8) -0.01(8)
C99 0.11(16) 0.07(12) 0.07(13) -0.01(9) -0.02(12) -0.02(11)
C100 0.1(2) 0.05(11) 0.09(16) 0.01(10) -0.05(15) -0.01(13)
C101 0.08(13) 0.05(10) 0.11(16) -0.02(10) -0.04(12) 0.01(9)
C102 0.06(10) 0.06(10) 0.07(11) -0.02(9) -0.01(9) 0.00(8)
C103 0.03(7) 0.05(8) 0.03(7) 0.01(6) 0.00(6) 0.00(6)
C104 0.04(8) 0.07(9) 0.06(10) 0.00(8) 0.00(7) -0.01(7)
C105 0.04(9) 0.06(9) 0.07(11) -0.02(8) 0.00(8) -0.01(7)
C106 0.05(9) 0.07(10) 0.07(12) 0.00(9) -0.01(8) -0.02(7)
C107 0.04(9) 0.12(14) 0.07(12) -0.01(11) 0.01(8) -0.04(9)
C108 0.04(8) 0.09(11) 0.04(8) -0.01(8) 0.01(7) -0.02(8)
C109 0.03(7) 0.06(9) 0.03(7) 0.01(6) 0.00(5) -0.01(6)
C110 0.05(8) 0.07(9) 0.04(8) 0.01(7) 0.01(6) 0.00(7)
C111 0.05(10) 0.08(11) 0.07(12) 0.02(9) -0.01(8) -0.01(8)
C112 0.05(10) 0.10(13) 0.04(10) 0.03(9) -0.01(8) -0.01(9)
C113 0.06(10) 0.09(13) 0.04(9) 0.00(9) 0.00(8) -0.02(9)
C114 0.04(8) 0.09(11) 0.03(8) 0.00(7) 0.00(6) -0.01(7)
C115 0.03(7) 0.05(8) 0.03(7) 0.00(6) 0.01(6) -0.02(6)
C116 0.04(8) 0.06(10) 0.04(8) 0.00(7) 0.00(6) 0.00(7)
C117 0.06(10) 0.04(9) 0.06(10) -0.01(7) 0.00(8) 0.00(7)
C118 0.08(12) 0.06(10) 0.08(13) -0.01(9) 0.01(10) -0.01(9)
O2 0.04(6) 0.07(7) 0.06(6) 0.01(5) -0.01(5) -0.01(5)
C2A 0.03(7) 0.06(8) 0.03(7) 0.00(6) 0.01(6) -0.01(6)
Si2A 0.107(18) 0.069(12) 0.073(11) -0.005(9) 0.019(11) 0.014(10)
Sn2A 0.107(18) 0.069(12) 0.073(11) -0.005(9) 0.019(11) 0.014(10)
Sn2B 0.107(18) 0.069(12) 0.073(11) -0.005(9) 0.019(11) 0.014(10)
Si2B 0.107(18) 0.069(12) 0.073(11) -0.005(9) 0.019(11) 0.014(10)
P5 0.032(17) 0.045(19) 0.029(18) -0.003(14) 0.004(14) -0.005(14)
P6 0.032(17) 0.047(19) 0.030(18) -0.002(15) 0.000(14) -0.006(14)
P7 0.029(17) 0.05(2) 0.029(18) 0.001(15) 0.003(14) -0.005(14)
P8 0.037(18) 0.05(2) 0.032(18) -0.008(15) 0.003(14) -0.004(15)
W2 0.029(3) 0.044(3) 0.026(3) -0.002(2) 0.003(2) -0.005(2)

loop_
_atom_type_symbol
_atom_type_description
_atom_type_scat_dispersion_real
_atom_type_scat_dispersion_imag
_atom_type_scat_source
C C 0.0033 0.0016 'International Tables Vol C Tables 4.2.6.8 and 6.1.1.4'
H H 0.0000 0.0000 'International Tables Vol C Tables 4.2.6.8 and 6.1.1.4'
O O 0.0106 0.0060 'International Tables Vol C Tables 4.2.6.8 and 6.1.1.4'
Si Si 0.0817 0.0704 'International Tables Vol C Tables 4.2.6.8 and 6.1.1.4'
P P 0.1023 0.0942 'International Tables Vol C Tables 4.2.6.8 and 6.1.1.4'
Sn Sn -0.6537 1.4246 'International Tables Vol C Tables 4.2.6.8 and 6.1.1.4'
W W -0.8490 6.8722 'International Tables Vol C Tables 4.2.6.8 and 6.1.1.4'

loop_
_geom_angle_atom_site_label_1
_geom_angle_atom_site_label_2
_geom_angle_atom_site_label_3
_geom_angle
_geom_angle_site_symmetry_1
_geom_angle_site_symmetry_3
C2 C1 P1 114(8) . .
C2 C1 H1A 108.6 . .
P1 C1 H1A 108.6 . .
C2 C1 H1B 108.6 . .
P1 C1 H1B 108.6 . .
H1A C1 H1B 107.6 . .
C1 C2 P2 109(8) . .
C1 C2 H2A 109.8 . .
P2 C2 H2A 109.8 . .
C1 C2 H2B 109.8 . .
P2 C2 H2B 109.8 . .
H2A C2 H2B 108.2 . .
C8 C3 C4 118(10) . .
C8 C3 P1 123(10) . .
C4 C3 P1 119(9) . .
C3 C4 C5 121(10) . .
C3 C4 H4 119.4 . .
C5 C4 H4 119.4 . .
C6 C5 C4 120(10) . .
C6 C5 H5 120.0 . .
C4 C5 H5 120.0 . .
C5 C6 C7 119(10) . .
C5 C6 H6 120.6 . .
C7 C6 H6 120.6 . .
C6 C7 C8 121(10) . .
C6 C7 H7 119.7 . .
C8 C7 H7 119.7 . .
C3 C8 C7 121(10) . .
C3 C8 H8 119.5 . .
C7 C8 H8 119.5 . .
C10 C9 C14 119(10) . .
C10 C9 P1 118(10) . .
C14 C9 P1 123(10) . .
C9 C10 C11 121(10) . .
C9 C10 H10 119.6 . .
C11 C10 H10 119.6 . .
C12 C11 C10 120(10) . .
C12 C11 H11 120.1 . .
C10 C11 H11 120.1 . .
C11 C12 C13 121(10) . .
C11 C12 H12 119.4 . .
C13 C12 H12 119.4 . .
C12 C13 C14 119(10) . .
C12 C13 H13 120.5 . .
C14 C13 H13 120.5 . .
C9 C14 C13 120(10) . .
C9 C14 H14 119.8 . .
C13 C14 H14 119.8 . .
C16 C15 C20 118(10) . .
C16 C15 P2 124(10) . .
C20 C15 P2 118(9) . .
C17 C16 C15 122(10) . .
C17 C16 H16 119.1 . .
C15 C16 H16 119.1 . .
C18 C17 C16 120(10) . .
C18 C17 H17 120.2 . .
C16 C17 H17 120.2 . .
C17 C18 C19 120(10) . .
C17 C18 H18 119.9 . .
C19 C18 H18 119.9 . .
C20 C19 C18 120(10) . .
C20 C19 H19 120.1 . .
C18 C19 H19 120.1 . .
C19 C20 C15 121(10) . .
C19 C20 H20 119.6 . .
C15 C20 H20 119.6 . .
C26 C21 C22 119(10) . .
C26 C21 P2 122(10) . .
C22 C21 P2 120(9) . .
C21 C22 C23 121(10) . .
C21 C22 H22 119.5 . .
C23 C22 H22 119.5 . .
C24 C23 C22 120(10) . .
C24 C23 H23 120.1 . .
C22 C23 H23 120.1 . .
C23 C24 C25 119(10) . .
C23 C24 H24 120.5 . .
C25 C24 H24 120.5 . .
C24 C25 C26 121(10) . .
C24 C25 H25 119.3 . .
C26 C25 H25 119.3 . .
C21 C26 C25 120(10) . .
C21 C26 H26 120.0 . .
C25 C26 H26 120.0 . .
C28 C27 P3 111(8) . .
C28 C27 H27A 109.3 . .
P3 C27 H27A 109.3 . .
C28 C27 H27B 109.3 . .
P3 C27 H27B 109.3 . .
H27A C27 H27B 108.0 . .
C27 C28 P4 111(8) . .
C27 C28 H28A 109.4 . .
P4 C28 H28A 109.4 . .
C27 C28 H28B 109.4 . .
P4 C28 H28B 109.4 . .
H28A C28 H28B 108.0 . .
C30 C29 C34 117(10) . .
C30 C29 P3 124(10) . .
C34 C29 P3 119(9) . .
C29 C30 C31 121(10) . .
C29 C30 H30 119.4 . .
C31 C30 H30 119.4 . .
C32 C31 C30 121(10) . .
C32 C31 H31 119.7 . .
C30 C31 H31 119.7 . .
C33 C32 C31 119(10) . .
C33 C32 H32 120.4 . .
C31 C32 H32 120.4 . .
C32 C33 C34 121(10) . .
C32 C33 H33 119.6 . .
C34 C33 H33 119.6 . .
C29 C34 C33 121(10) . .
C29 C34 H34 119.4 . .
C33 C34 H34 119.4 . .
C40 C35 C36 119(10) . .
C40 C35 P3 122(9) . .
C36 C35 P3 119(9) . .
C37 C36 C35 120(10) . .
C37 C36 H36 120.0 . .
C35 C36 H36 120.0 . .
C38 C37 C36 122(10) . .
C38 C37 H37 119.2 . .
C36 C37 H37 119.2 . .
C37 C38 C39 118(10) . .
C37 C38 H38 120.8 . .
C39 C38 H38 120.8 . .
C40 C39 C38 120(10) . .
C40 C39 H39 119.8 . .
C38 C39 H39 119.8 . .
C35 C40 C39 120(10) . .
C35 C40 H40 119.8 . .
C39 C40 H40 119.8 . .
C42 C41 C46 119(10) . .
C42 C41 P4 120(10) . .
C46 C41 P4 121(9) . .
C41 C42 C43 119(10) . .
C41 C42 H42 120.7 . .
C43 C42 H42 120.7 . .
C44 C43 C42 122(10) . .
C44 C43 H43 119.2 . .
C42 C43 H43 119.2 . .
C45 C44 C43 120(10) . .
C45 C44 H44 120.2 . .
C43 C44 H44 120.2 . .
C44 C45 C46 120(10) . .
C44 C45 H45 119.9 . .
C46 C45 H45 119.9 . .
C41 C46 C45 121(10) . .
C41 C46 H46 119.4 . .
C45 C46 H46 119.4 . .
C48 C47 C52 118(10) . .
C48 C47 P4 126(9) . .
C52 C47 P4 116(9) . .
C47 C48 C49 123(10) . .
C47 C48 H48 118.7 . .
C49 C48 H48 118.7 . .
C48 C49 C50 119(10) . .
C48 C49 H49 120.6 . .
C50 C49 H49 120.6 . .
C49 C50 C51 120(10) . .
C49 C50 H50 120.2 . .
C51 C50 H50 120.2 . .
C52 C51 C50 120(10) . .
C52 C51 H51 120.0 . .
C50 C51 H51 120.0 . .
C51 C52 C47 121(10) . .
C51 C52 H52 119.4 . .
C47 C52 H52 119.4 . .
C54 C53 W1 176(10) . .
C55 C54 C53 169(10) . .
C54 C55 C56 178(10) . .
C55 C56 Si1 119(10) . .
C55 C56 Sn1 117(10) . .
Si1 C56 Sn1 124(6) . .
Sn1 C57 H57A 109.5 . .
Sn1 C57 H57B 109.5 . .
H57A C57 H57B 109.5 . .
Sn1 C57 H57C 109.5 . .
H57A C57 H57C 109.5 . .
H57B C57 H57C 109.5 . .
Sn1 C58 H58A 109.5 . .
Sn1 C58 H58B 109.5 . .
H58A C58 H58B 109.5 . .
Sn1 C58 H58C 109.5 . .
H58A C58 H58C 109.5 . .
H58B C58 H58C 109.5 . .
Sn1 C59 H59A 109.5 . .
Sn1 C59 H59B 109.5 . .
H59A C59 H59B 109.5 . .
Sn1 C59 H59C 109.5 . .
H59A C59 H59C 109.5 . .
H59B C59 H59C 109.5 . .
Si1 C60 H60A 109.5 . .
Si1 C60 H60B 109.5 . .
H60A C60 H60B 109.5 . .
Si1 C60 H60C 109.5 . .
H60A C60 H60C 109.5 . .
H60B C60 H60C 109.5 . .
Si1 C61 H61A 109.5 . .
Si1 C61 H61B 109.5 . .
H61A C61 H61B 109.5 . .
Si1 C61 H61C 109.5 . .
H61A C61 H61C 109.5 . .
H61B C61 H61C 109.5 . .
Si1 C62 H62A 109.5 . .
Si1 C62 H62B 109.5 . .
H62A C62 H62B 109.5 . .
Si1 C62 H62C 109.5 . .
H62A C62 H62C 109.5 . .
H62B C62 H62C 109.5 . .
O1 C1A W1 175(10) . .
C61 Si1 C56 111(8) . .
C61 Si1 C62 108(9) . .
C56 Si1 C62 110(7) . .
C61 Si1 C60 110(7) . .
C56 Si1 C60 107(7) . .
C62 Si1 C60 110(8) . .
C1 P1 C3 99(6) . .
C1 P1 C9 105(6) . .
C3 P1 C9 101(5) . .
C1 P1 W1 107(4) . .
C3 P1 W1 122(4) . .
C9 P1 W1 120(4) . .
C2 P2 C15 105(6) . .
C2 P2 C21 103(5) . .
C15 P2 C21 99(5) . .
C2 P2 W1 112(4) . .
C15 P2 W1 114(4) . .
C21 P2 W1 123(4) . .
C29 P3 C27 102(5) . .
C29 P3 C35 99(5) . .
C27 P3 C35 102(5) . .
C29 P3 W1 125(4) . .
C27 P3 W1 107(4) . .
C35 P3 W1 118(4) . .
C41 P4 C47 100(5) . .
C41 P4 C28 101(5) . .
C47 P4 C28 104(5) . .
C41 P4 W1 119(4) . .
C47 P4 W1 120(4) . .
C28 P4 W1 110(4) . .
C59 Sn1 C56 112(6) . .
C59 Sn1 C58 108(8) . .
C56 Sn1 C58 108(6) . .
C59 Sn1 C57 111(7) . .
C56 Sn1 C57 110(6) . .
C58 Sn1 C57 109(7) . .
C53 W1 C1A 84(5) . .
C53 W1 P2 89(3) . .
C1A W1 P2 88(3) . .
C53 W1 P4 92(3) . .
C1A W1 P4 93(3) . .
P2 W1 P4 178.4(10) . .
C53 W1 P3 92(3) . .
C1A W1 P3 171(3) . .
P2 W1 P3 98.7(10) . .
P4 W1 P3 80.4(10) . .
C53 W1 P1 167(3) . .
C1A W1 P1 92(3) . .
P2 W1 P1 79.2(10) . .
P4 W1 P1 99.5(10) . .
P3 W1 P1 94.6(10) . .
C64 C63 P5 112(8) . .
C64 C63 H63A 109.3 . .
P5 C63 H63A 109.3 . .
C64 C63 H63B 109.3 . .
P5 C63 H63B 109.3 . .
H63A C63 H63B 107.9 . .
C63 C64 P6 110(8) . .
C63 C64 H64A 109.7 . .
P6 C64 H64A 109.7 . .
C63 C64 H64B 109.7 . .
P6 C64 H64B 109.7 . .
H64A C64 H64B 108.2 . .
C70 C65 C66 118(10) . .
C70 C65 P5 121(10) . .
C66 C65 P5 121(10) . .
C67 C66 C65 121(10) . .
C67 C66 H66 119.4 . .
C65 C66 H66 119.4 . .
C68 C67 C66 121(10) . .
C68 C67 H67 119.6 . .
C66 C67 H67 119.6 . .
C67 C68 C69 119(10) . .
C67 C68 H68 120.7 . .
C69 C68 H68 120.7 . .
C68 C69 C70 121(10) . .
C68 C69 H69 119.5 . .
C70 C69 H69 119.5 . .
C65 C70 C69 120(10) . .
C65 C70 H70 119.8 . .
C69 C70 H70 119.8 . .
C76 C71 C72 118(10) . .
C76 C71 P5 124(10) . .
C72 C71 P5 118(10) . .
C73 C72 C71 122(10) . .
C73 C72 H72 119.2 . .
C71 C72 H72 119.2 . .
C74 C73 C72 122(10) . .
C74 C73 H73 118.8 . .
C72 C73 H73 118.8 . .
C73 C74 C75 119(10) . .
C73 C74 H74 120.7 . .
C75 C74 H74 120.7 . .
C76 C75 C74 119(10) . .
C76 C75 H75 120.3 . .
C74 C75 H75 120.3 . .
C71 C76 C75 120(10) . .
C71 C76 H76 120.1 . .
C75 C76 H76 120.1 . .
C82 C77 C78 117(10) . .
C82 C77 P6 124(10) . .
C78 C77 P6 119(10) . .
C79 C78 C77 121(10) . .
C79 C78 H78 119.5 . .
C77 C78 H78 119.5 . .
C80 C79 C78 120(10) . .
C80 C79 H79 120.2 . .
C78 C79 H79 120.2 . .
C79 C80 C81 120(10) . .
C79 C80 H80 119.9 . .
C81 C80 H80 119.9 . .
C82 C81 C80 120(10) . .
C82 C81 H81 119.8 . .
C80 C81 H81 119.8 . .
C81 C82 C77 122(10) . .
C81 C82 H82 119.2 . .
C77 C82 H82 119.2 . .
C84 C83 C88 119(10) . .
C84 C83 P6 123(10) . .
C88 C83 P6 118(9) . .
C83 C84 C85 121(10) . .
C83 C84 H84 119.6 . .
C85 C84 H84 119.6 . .
C86 C85 C84 120(10) . .
C86 C85 H85 120.0 . .
C84 C85 H85 120.0 . .
C85 C86 C87 121(10) . .
C85 C86 H86 119.4 . .
C87 C86 H86 119.4 . .
C88 C87 C86 118(10) . .
C88 C87 H87 120.9 . .
C86 C87 H87 120.9 . .
C83 C88 C87 121(10) . .
C83 C88 H88 119.5 . .
C87 C88 H88 119.5 . .
C90 C89 P7 110(9) . .
C90 C89 H89A 109.7 . .
P7 C89 H89A 109.7 . .
C90 C89 H89B 109.7 . .
P7 C89 H89B 109.7 . .
H89A C89 H89B 108.2 . .
C89 C90 P8 114(9) . .
C89 C90 H90A 108.8 . .
P8 C90 H90A 108.8 . .
C89 C90 H90B 108.8 . .
P8 C90 H90B 108.8 . .
H90A C90 H90B 107.7 . .
C92 C91 C96 117(10) . .
C92 C91 P8 121(10) . .
C96 C91 P8 122(10) . .
C91 C92 C93 122(10) . .
C91 C92 H92 119.1 . .
C93 C92 H92 119.1 . .
C94 C93 C92 120(10) . .
C94 C93 H93 120.1 . .
C92 C93 H93 120.1 . .
C93 C94 C95 121(10) . .
C93 C94 H94 119.6 . .
C95 C94 H94 119.6 . .
C94 C95 C96 119(10) . .
C94 C95 H95 120.5 . .
C96 C95 H95 120.5 . .
C91 C96 C95 122(10) . .
C91 C96 H96 119.1 . .
C95 C96 H96 119.1 . .
C102 C97 C98 118(10) . .
C102 C97 P8 125(10) . .
C98 C97 P8 117(10) . .
C99 C98 C97 121(10) . .
C99 C98 H98 119.7 . .
C97 C98 H98 119.7 . .
C98 C99 C100 120(10) . .
C98 C99 H99 119.8 . .
C100 C99 H99 119.8 . .
C101 C100 C99 120(10) . .
C101 C100 H100 119.9 . .
C99 C100 H100 119.9 . .
C100 C101 C102 121(10) . .
C100 C101 H101 119.7 . .
C102 C101 H101 119.7 . .
C101 C102 C97 120(10) . .
C101 C102 H102 119.9 . .
C97 C102 H102 119.9 . .
C104 C103 C108 118(10) . .
C104 C103 P7 120(9) . .
C108 C103 P7 122(10) . .
C105 C104 C103 122(10) . .
C105 C104 H104 118.9 . .
C103 C104 H104 118.9 . .
C104 C105 C106 119(10) . .
C104 C105 H105 120.5 . .
C106 C105 H105 120.5 . .
C107 C106 C105 119(10) . .
C107 C106 H106 120.3 . .
C105 C106 H106 120.3 . .
C108 C107 C106 121(10) . .
C108 C107 H107 119.6 . .
C106 C107 H107 119.6 . .
C107 C108 C103 121(10) . .
C107 C108 H108 119.6 . .
C103 C108 H108 119.6 . .
C114 C109 C110 119(10) . .
C114 C109 P7 123(10) . .
C110 C109 P7 118(10) . .
C111 C110 C109 120(10) . .
C111 C110 H110 119.8 . .
C109 C110 H110 119.8 . .
C110 C111 C112 120(10) . .
C110 C111 H111 120.0 . .
C112 C111 H111 120.0 . .
C113 C112 C111 119(10) . .
C113 C112 H112 120.3 . .
C111 C112 H112 120.3 . .
C112 C113 C114 121(10) . .
C112 C113 H113 119.3 . .
C114 C113 H113 119.3 . .
C113 C114 C109 120(10) . .
C113 C114 H114 120.2 . .
C109 C114 H114 120.2 . .
C116 C115 W2 176(10) . .
C117 C116 C115 168(10) . .
C116 C117 C118 177(10) . .
C117 C118 Si2A 123(10) . .
C117 C118 Si2B 129(10) . .
Si2A C118 Si2B 107(10) . .
C117 C118 Sn2B 114(9) . .
Si2A C118 Sn2B 9(4) . .
Si2B C118 Sn2B 116(10) . .
C117 C118 Sn2A 118(9) . .
Si2A C118 Sn2A 119(7) . .
Si2B C118 Sn2A 13(10) . .
Sn2B C118 Sn2A 128(7) . .
O2 C2A W2 174(10) . .
C20A Si2A C118 117(10) . .
C20A Si2A C21A 108(10) . .
C118 Si2A C21A 106(10) . .
C20A Si2A C19A 107(10) . .
C118 Si2A C19A 106(10) . .
C21A Si2A C19A 112(10) . .
Si2A C19A H19A 109.5 . .
Si2A C19A H19B 109.5 . .
H19A C19A H19B 109.5 . .
Si2A C19A H19C 109.5 . .
H19A C19A H19C 109.5 . .
H19B C19A H19C 109.5 . .
Si2A C20A H20A 109.5 . .
Si2A C20A H20B 109.5 . .
H20A C20A H20B 109.5 . .
Si2A C20A H20C 109.5 . .
H20A C20A H20C 109.5 . .
H20B C20A H20C 109.5 . .
Si2A C21A H21A 109.5 . .
Si2A C21A H21B 109.5 . .
H21A C21A H21B 109.5 . .
Si2A C21A H21C 109.5 . .
H21A C21A H21C 109.5 . .
H21B C21A H21C 109.5 . .
C22A Sn2A C118 109(10) . .
C22A Sn2A C24A 114(10) . .
C118 Sn2A C24A 114(10) . .
C22A Sn2A C23A 104(10) . .
C118 Sn2A C23A 106(10) . .
C24A Sn2A C23A 109(10) . .
Sn2A C22A H22A 109.5 . .
Sn2A C22A H22B 109.5 . .
H22A C22A H22B 109.5 . .
Sn2A C22A H22C 109.5 . .
H22A C22A H22C 109.5 . .
H22B C22A H22C 109.5 . .
Sn2A C23A H23A 109.5 . .
Sn2A C23A H23B 109.5 . .
H23A C23A H23B 109.5 . .
Sn2A C23A H23C 109.5 . .
H23A C23A H23C 109.5 . .
H23B C23A H23C 109.5 . .
Sn2A C24A H24A 109.5 . .
Sn2A C24A H24B 109.5 . .
H24A C24A H24B 109.5 . .
Sn2A C24A H24C 109.5 . .
H24A C24A H24C 109.5 . .
H24B C24A H24C 109.5 . .
C20B Sn2B C19B 95(10) . .
C20B Sn2B C21B 122(10) . .
C19B Sn2B C21B 99(10) . .
C20B Sn2B C118 109(10) . .
C19B Sn2B C118 114(10) . .
C21B Sn2B C118 115(10) . .
Sn2B C19B H19D 109.5 . .
Sn2B C19B H19E 109.5 . .
H19D C19B H19E 109.5 . .
Sn2B C19B H19F 109.5 . .
H19D C19B H19F 109.5 . .
H19E C19B H19F 109.5 . .
Sn2B C20B H20D 109.5 . .
Sn2B C20B H20E 109.5 . .
H20D C20B H20E 109.5 . .
Sn2B C20B H20F 109.5 . .
H20D C20B H20F 109.5 . .
H20E C20B H20F 109.5 . .
Sn2B C21B H21D 109.5 . .
Sn2B C21B H21E 109.5 . .
H21D C21B H21E 109.5 . .
Sn2B C21B H21F 109.5 . .
H21D C21B H21F 109.5 . .
H21E C21B H21F 109.5 . .
C24B Si2B C23B 112(10) . .
C24B Si2B C118 109(10) . .
C23B Si2B C118 119(10) . .
C24B Si2B C22B 111(10) . .
C23B Si2B C22B 101(10) . .
C118 Si2B C22B 104(10) . .
Si2B C22B H22D 109.5 . .
Si2B C22B H22E 109.5 . .
H22D C22B H22E 109.5 . .
Si2B C22B H22F 109.5 . .
H22D C22B H22F 109.5 . .
H22E C22B H22F 109.5 . .
Si2B C23B H23D 109.5 . .
Si2B C23B H23E 109.5 . .
H23D C23B H23E 109.5 . .
Si2B C23B H23F 109.5 . .
H23D C23B H23F 109.5 . .
H23E C23B H23F 109.5 . .
Si2B C24B H24D 109.5 . .
Si2B C24B H24E 109.5 . .
H24D C24B H24E 109.5 . .
Si2B C24B H24F 109.5 . .
H24D C24B H24F 109.5 . .
H24E C24B H24F 109.5 . .
C71 P5 C65 99(5) . .
C71 P5 C63 104(6) . .
C65 P5 C63 101(6) . .
C71 P5 W2 122(4) . .
C65 P5 W2 119(4) . .
C63 P5 W2 109(4) . .
C77 P6 C83 99(6) . .
C77 P6 C64 101(5) . .
C83 P6 C64 102(6) . .
C77 P6 W2 119(4) . .
C83 P6 W2 125(4) . .
C64 P6 W2 107(4) . .
C89 P7 C103 103(6) . .
C89 P7 C109 105(6) . .
C103 P7 C109 99(5) . .
C89 P7 W2 111(4) . .
C103 P7 W2 123(4) . .
C109 P7 W2 114(4) . .
C97 P8 C90 105(6) . .
C97 P8 C91 101(6) . .
C90 P8 C91 98(6) . .
C97 P8 W2 120(4) . .
C90 P8 W2 106(4) . .
C91 P8 W2 123(4) . .
C115 W2 C2A 85(5) . .
C115 W2 P7 89(3) . .
C2A W2 P7 87(3) . .
C115 W2 P5 91(3) . .
C2A W2 P5 94(3) . .
P7 W2 P5 178.5(11) . .
C115 W2 P6 91(4) . .
C2A W2 P6 173(4) . .
P7 W2 P6 98.3(10) . .
P5 W2 P6 80.3(10) . .
C115 W2 P8 168(3) . .
C2A W2 P8 91(4) . .
P7 W2 P8 79.6(11) . .
P5 W2 P8 100.0(10) . .
P6 W2 P8 94.5(10) . .
C126 C125 H12P 109.5 . .
C126 C125 H12Q 109.5 . .
H12P C125 H12Q 109.5 . .
C126 C125 H12R 109.5 . .
H12P C125 H12R 109.5 . .
H12Q C125 H12R 109.5 . .
C127 C126 C125 122(10) . .
C127 C126 H12S 106.8 . .
C125 C126 H12S 106.8 . .
C127 C126 H12T 106.8 . .
C125 C126 H12T 106.8 . .
H12S C126 H12T 106.7 . .
C126 C127 C127 117(10) . 2_656
C126 C127 H12U 108.1 . .
C127 C127 H12U 108.1 2_656 .
C126 C127 H12V 108.1 . .
C127 C127 H12V 108.1 2_656 .
H12U C127 H12V 107.3 . .
C129 C128 H121 109.5 . .
C129 C128 H122 109.5 . .
H121 C128 H122 109.5 . .
C129 C128 H123 109.5 . .
H121 C128 H123 109.5 . .
H122 C128 H123 109.5 . .
C130 C129 C128 106(10) . .
C130 C129 H124 110.6 . .
C128 C129 H124 110.6 . .
C130 C129 H125 110.6 . .
C128 C129 H125 110.6 . .
H124 C129 H125 108.8 . .
C129 C130 C130 107(10) . 2
C129 C130 H13A 110.4 . .
C130 C130 H13A 110.4 2 .
C129 C130 H13B 110.4 . .
C130 C130 H13B 110.4 2 .
H13A C130 H13B 108.6 . .
C132 C131 H13C 109.5 . .
C132 C131 H13D 109.5 . .
H13C C131 H13D 109.5 . .
C132 C131 H13E 109.5 . .
H13C C131 H13E 109.5 . .
H13D C131 H13E 109.5 . .
C133 C132 C131 116(10) . .
C133 C132 H13F 108.3 . .
C131 C132 H13F 108.3 . .
C133 C132 H13G 108.3 . .
C131 C132 H13G 108.3 . .
H13F C132 H13G 107.4 . .
C132 C133 C134 112(10) . .
C132 C133 H13H 109.1 . .
C134 C133 H13H 109.1 . .
C132 C133 H13I 109.1 . .
C134 C133 H13I 109.1 . .
H13H C133 H13I 107.9 . .
C135 C134 C133 110(10) . .
C135 C134 H13J 109.6 . .
C133 C134 H13J 109.6 . .
C135 C134 H13K 109.6 . .
C133 C134 H13K 109.6 . .
H13J C134 H13K 108.1 . .
C136 C135 C134 116(10) . .
C136 C135 H13L 108.3 . .
C134 C135 H13L 108.3 . .
C136 C135 H13M 108.3 . .
C134 C135 H13M 108.3 . .
H13L C135 H13M 107.4 . .
C135 C136 H13N 109.5 . .
C135 C136 H13O 109.5 . .
H13N C136 H13O 109.5 . .
C135 C136 H13P 109.5 . .
H13N C136 H13P 109.5 . .
H13O C136 H13P 109.5 . .
C138 C137 C142 120.00(10) . .
C138 C137 H137 120.0 . .
C142 C137 H137 120.0 . .
C139 C138 C137 120.0(3) . .
C139 C138 H138 120.0 . .
C137 C138 H138 120.0 . .
C140 C139 C138 120.0(4) . .
C140 C139 H139 120.0 . .
C138 C139 H139 120.0 . .
C139 C140 C141 120.00(14) . .
C139 C140 H140 120.0 . .
C141 C140 H140 120.0 . .
C140 C141 C142 120.00(18) . .
C140 C141 H141 120.0 . .
C142 C141 H141 120.0 . .
C141 C142 C137 120.0(4) . .
C141 C142 H142 120.0 . .
C137 C142 H142 120.0 . .

loop_
_geom_bond_atom_site_label_1
_geom_bond_atom_site_label_2
_geom_bond_distance
_geom_bond_site_symmetry_2
C1 C2 1.52(16) .
C1 P1 1.83(13) .
C1 H1A 0.9700 .
C1 H1B 0.9700 .
C2 P2 1.83(11) .
C2 H2A 0.9700 .
C2 H2B 0.9700 .
C3 C8 1.36(17) .
C3 C4 1.38(18) .
C3 P1 1.84(12) .
C4 C5 1.41(18) .
C4 H4 0.9300 .
C5 C6 1.36(19) .
C5 H5 0.9300 .
C6 C7 1.4(2) .
C6 H6 0.9300 .
C7 C8 1.4(2) .
C7 H7 0.9300 .
C8 H8 0.9300 .
C9 C10 1.38(17) .
C9 C14 1.38(17) .
C9 P1 1.85(12) .
C10 C11 1.38(18) .
C10 H10 0.9300 .
C11 C12 1.4(2) .
C11 H11 0.9300 .
C12 C13 1.4(2) .
C12 H12 0.9300 .
C13 C14 1.40(18) .
C13 H13 0.9300 .
C14 H14 0.9300 .
C15 C16 1.39(17) .
C15 C20 1.40(17) .
C15 P2 1.83(12) .
C16 C17 1.39(17) .
C16 H16 0.9300 .
C17 C18 1.36(18) .
C17 H17 0.9300 .
C18 C19 1.39(18) .
C18 H18 0.9300 .
C19 C20 1.39(17) .
C19 H19 0.9300 .
C20 H20 0.9300 .
C21 C26 1.37(17) .
C21 C22 1.38(16) .
C21 P2 1.83(11) .
C22 C23 1.41(16) .
C22 H22 0.9300 .
C23 C24 1.36(19) .
C23 H23 0.9300 .
C24 C25 1.4(2) .
C24 H24 0.9300 .
C25 C26 1.38(19) .
C25 H25 0.9300 .
C26 H26 0.9300 .
C27 C28 1.53(15) .
C27 P3 1.84(11) .
C27 H27A 0.9700 .
C27 H27B 0.9700 .
C28 P4 1.85(11) .
C28 H28A 0.9700 .
C28 H28B 0.9700 .
C29 C30 1.39(16) .
C29 C34 1.39(16) .
C29 P3 1.83(11) .
C30 C31 1.39(17) .
C30 H30 0.9300 .
C31 C32 1.37(19) .
C31 H31 0.9300 .
C32 C33 1.36(18) .
C32 H32 0.9300 .
C33 C34 1.40(16) .
C33 H33 0.9300 .
C34 H34 0.9300 .
C35 C40 1.37(16) .
C35 C36 1.40(16) .
C35 P3 1.87(11) .
C36 C37 1.38(15) .
C36 H36 0.9300 .
C37 C38 1.37(18) .
C37 H37 0.9300 .
C38 C39 1.40(18) .
C38 H38 0.9300 .
C39 C40 1.39(16) .
C39 H39 0.9300 .
C40 H40 0.9300 .
C41 C42 1.37(17) .
C41 C46 1.38(17) .
C41 P4 1.83(12) .
C42 C43 1.40(18) .
C42 H42 0.9300 .
C43 C44 1.4(2) .
C43 H43 0.9300 .
C44 C45 1.34(18) .
C44 H44 0.9300 .
C45 C46 1.39(17) .
C45 H45 0.9300 .
C46 H46 0.9300 .
C47 C48 1.36(16) .
C47 C52 1.40(16) .
C47 P4 1.84(11) .
C48 C49 1.39(16) .
C48 H48 0.9300 .
C49 C50 1.39(18) .
C49 H49 0.9300 .
C50 C51 1.39(18) .
C50 H50 0.9300 .
C51 C52 1.37(16) .
C51 H51 0.9300 .
C52 H52 0.9300 .
C53 C54 1.31(16) .
C53 W1 1.92(11) .
C54 C55 1.28(16) .
C55 C56 1.34(17) .
C56 Si1 1.87(15) .
C56 Sn1 2.12(14) .
C57 Sn1 2.14(16) .
C57 H57A 0.9600 .
C57 H57B 0.9600 .
C57 H57C 0.9600 .
C58 Sn1 2.13(17) .
C58 H58A 0.9600 .
C58 H58B 0.9600 .
C58 H58C 0.9600 .
C59 Sn1 2.12(16) .
C59 H59A 0.9600 .
C59 H59B 0.9600 .
C59 H59C 0.9600 .
C60 Si1 1.89(14) .
C60 H60A 0.9600 .
C60 H60B 0.9600 .
C60 H60C 0.9600 .
C61 Si1 1.85(17) .
C61 H61A 0.9600 .
C61 H61B 0.9600 .
C61 H61C 0.9600 .
C62 Si1 1.87(17) .
C62 H62A 0.9600 .
C62 H62B 0.9600 .
C62 H62C 0.9600 .
C1A O1 1.16(14) .
C1A W1 1.97(13) .
P1 W1 2.57(3) .
P2 W1 2.46(3) .
P3 W1 2.53(3) .
P4 W1 2.46(3) .
C63 C64 1.52(16) .
C63 P5 1.83(12) .
C63 H63A 0.9700 .
C63 H63B 0.9700 .
C64 P6 1.87(11) .
C64 H64A 0.9700 .
C64 H64B 0.9700 .
C65 C70 1.36(17) .
C65 C66 1.41(16) .
C65 P5 1.83(12) .
C66 C67 1.38(17) .
C66 H66 0.9300 .
C67 C68 1.36(19) .
C67 H67 0.9300 .
C68 C69 1.38(19) .
C68 H68 0.9300 .
C69 C70 1.41(18) .
C69 H69 0.9300 .
C70 H70 0.9300 .
C71 C76 1.39(18) .
C71 C72 1.39(18) .
C71 P5 1.83(13) .
C72 C73 1.36(19) .
C72 H72 0.9300 .
C73 C74 1.3(2) .
C73 H73 0.9300 .
C74 C75 1.4(2) .
C74 H74 0.9300 .
C75 C76 1.4(2) .
C75 H75 0.9300 .
C76 H76 0.9300 .
C77 C82 1.38(17) .
C77 C78 1.41(17) .
C77 P6 1.84(13) .
C78 C79 1.41(18) .
C78 H78 0.9300 .
C79 C80 1.4(2) .
C79 H79 0.9300 .
C80 C81 1.4(2) .
C80 H80 0.9300 .
C81 C82 1.37(18) .
C81 H81 0.9300 .
C82 H82 0.9300 .
C83 C84 1.36(17) .
C83 C88 1.39(17) .
C83 P6 1.84(12) .
C84 C85 1.40(17) .
C84 H84 0.9300 .
C85 C86 1.35(19) .
C85 H85 0.9300 .
C86 C87 1.40(19) .
C86 H86 0.9300 .
C87 C88 1.39(17) .
C87 H87 0.9300 .
C88 H88 0.9300 .
C89 C90 1.52(17) .
C89 P7 1.83(12) .
C89 H89A 0.9700 .
C89 H89B 0.9700 .
C90 P8 1.84(12) .
C90 H90A 0.9700 .
C90 H90B 0.9700 .
C91 C92 1.36(19) .
C91 C96 1.38(19) .
C91 P8 1.85(13) .
C92 C93 1.4(2) .
C92 H92 0.9300 .
C93 C94 1.3(2) .
C93 H93 0.9300 .
C94 C95 1.4(2) .
C94 H94 0.9300 .
C95 C96 1.4(2) .
C95 H95 0.9300 .
C96 H96 0.9300 .
C97 C102 1.39(19) .
C97 C98 1.40(19) .
C97 P8 1.82(13) .
C98 C99 1.4(2) .
C98 H98 0.9300 .
C99 C100 1.4(3) .
C99 H99 0.9300 .
C100 C101 1.3(3) .
C100 H100 0.9300 .
C101 C102 1.4(2) .
C101 H101 0.9300 .
C102 H102 0.9300 .
C103 C104 1.38(18) .
C103 C108 1.39(16) .
C103 P7 1.83(13) .
C104 C105 1.37(18) .
C104 H104 0.9300 .
C105 C106 1.40(19) .
C105 H105 0.9300 .
C106 C107 1.4(2) .
C106 H106 0.9300 .
C107 C108 1.37(19) .
C107 H107 0.9300 .
C108 H108 0.9300 .
C109 C114 1.39(17) .
C109 C110 1.39(17) .
C109 P7 1.85(12) .
C110 C111 1.37(18) .
C110 H110 0.9300 .
C111 C112 1.4(2) .
C111 H111 0.9300 .
C112 C113 1.4(2) .
C112 H112 0.9300 .
C113 C114 1.37(19) .
C113 H113 0.9300 .
C114 H114 0.9300 .
C115 C116 1.32(17) .
C115 W2 1.91(13) .
C116 C117 1.27(18) .
C117 C118 1.28(17) .
C118 Si2A 1.88(13) .
C118 Si2B 1.91(16) .
C118 Sn2B 2.08(11) .
C118 Sn2A 2.09(11) .
O2 C2A 1.15(14) .
C2A W2 1.97(14) .
Si2A C20A 1.9(2) .
Si2A C21A 2.0(3) .
Si2A C19A 2.0(3) .
C19A H19A 0.9600 .
C19A H19B 0.9600 .
C19A H19C 0.9600 .
C20A H20A 0.9600 .
C20A H20B 0.9600 .
C20A H20C 0.9600 .
C21A H21A 0.9600 .
C21A H21B 0.9600 .
C21A H21C 0.9600 .
Sn2A C22A 2.1(3) .
Sn2A C24A 2.1(3) .
Sn2A C23A 2.2(3) .
C22A H22A 0.9600 .
C22A H22B 0.9600 .
C22A H22C 0.9600 .
C23A H23A 0.9600 .
C23A H23B 0.9600 .
C23A H23C 0.9600 .
C24A H24A 0.9600 .
C24A H24B 0.9600 .
C24A H24C 0.9600 .
Sn2B C20B 1.9(7) .
Sn2B C19B 2.0(8) .
Sn2B C21B 2.1(8) .
C19B H19D 0.9600 .
C19B H19E 0.9600 .
C19B H19F 0.9600 .
C20B H20D 0.9600 .
C20B H20E 0.9600 .
C20B H20F 0.9600 .
C21B H21D 0.9600 .
C21B H21E 0.9600 .
C21B H21F 0.9600 .
Si2B C24B 1.89(17) .
Si2B C23B 1.90(17) .
Si2B C22B 1.92(17) .
C22B H22D 0.9600 .
C22B H22E 0.9600 .
C22B H22F 0.9600 .
C23B H23D 0.9600 .
C23B H23E 0.9600 .
C23B H23F 0.9600 .
C24B H24D 0.9600 .
C24B H24E 0.9600 .
C24B H24F 0.9600 .
P5 W2 2.47(3) .
P6 W2 2.53(3) .
P7 W2 2.46(3) .
P8 W2 2.57(3) .
C125 C126 1.6(3) .
C125 H12P 0.9600 .
C125 H12Q 0.9600 .
C125 H12R 0.9600 .
C126 C127 1.5(3) .
C126 H12S 0.9700 .
C126 H12T 0.9700 .
C127 C127 1.6(5) 2_656
C127 H12U 0.9700 .
C127 H12V 0.9700 .
C128 C129 1.56(16) .
C128 H121 0.9600 .
C128 H122 0.9600 .
C128 H123 0.9600 .
C129 C130 1.50(16) .
C129 H124 0.9700 .
C129 H125 0.9700 .
C130 C130 1.52(16) 2
C130 H13A 0.9700 .
C130 H13B 0.9700 .
C131 C132 1.52(16) .
C131 H13C 0.9600 .
C131 H13D 0.9600 .
C131 H13E 0.9600 .
C132 C133 1.50(16) .
C132 H13F 0.9700 .
C132 H13G 0.9700 .
C133 C134 1.53(16) .
C133 H13H 0.9700 .
C133 H13I 0.9700 .
C134 C135 1.51(16) .
C134 H13J 0.9700 .
C134 H13K 0.9700 .
C135 C136 1.49(16) .
C135 H13L 0.9700 .
C135 H13M 0.9700 .
C136 H13N 0.9600 .
C136 H13O 0.9600 .
C136 H13P 0.9600 .
C137 C138 1.390(4) .
C137 C142 1.390(2) .
C137 H137 0.9300 .
C138 C139 1.3900(14) .
C138 H138 0.9300 .
C139 C140 1.3900(19) .
C139 H139 0.9300 .
C140 C141 1.390(4) .
C140 H140 0.9300 .
C141 C142 1.3900 .
C141 H141 0.9300 .
C142 H142 0.9300 .
